data_2233144
loop_
_publ_author_name
'Ueda, Kazumasa'
'Suzuki, Kenta'
'Kunimoto, Kei'
'Yoza, Kenji'

_publ_section_title
;
 2,5-Bis(1,3-dithiol-2-ylidene)-1,3-dithiolane-4-thione
;
_journal_coeditor_code FY2030
_journal_issue 1
_journal_name_full 'Acta Crystallographica Section E'
_journal_page_first o52
_journal_paper_doi 10.1107/S1600536811051518
_journal_volume 68
_journal_year 2012
_chemical_formula_iupac 'C9 H4 S7'
_chemical_formula_moiety 'C9 H4 S7'
_chemical_formula_sum 'C9 H4 S7'
_chemical_formula_weight 336.54
_chemical_name_common
;
2,5-Bis(1,3-dithiol-2-ylidene)-1,3-dithiolane-4-thione
;
_space_group_IT_number 4
_symmetry_cell_setting monoclinic
_symmetry_space_group_name_Hall 'P 2yb'
_symmetry_space_group_name_H-M 'P 1 21 1'
_atom_sites_solution_hydrogens geom
_atom_sites_solution_primary direct
_atom_sites_solution_secondary difmap
_audit_creation_method SHELXL-97
_cell_angle_alpha 90.00
_cell_angle_beta 108.177(4)
_cell_angle_gamma 90.00
_cell_formula_units_Z 4
_cell_length_a 17.669(5)
_cell_length_b 3.9110(11)
_cell_length_c 18.380(5)
_cell_measurement_reflns_used 794
_cell_measurement_temperature 93
_cell_measurement_theta_max 23.92
_cell_measurement_theta_min 2.33
_cell_volume 1206.7(6)
_computing_cell_refinement 'SAINT (Bruker, 2010)'
_computing_data_collection 'APEX2 (Bruker, 2010)'
_computing_data_reduction 'SAINT (Bruker, 2010)'
_computing_molecular_graphics 'SHELXTL (Sheldrick, 2008)'
_computing_publication_material 'XCIF (Bruker, 2010)'
_computing_structure_refinement 'SHELXL97 (Sheldrick, 2008)'
_computing_structure_solution 'SHELXS97 (Sheldrick, 2008)'
_diffrn_ambient_temperature 93
_diffrn_detector_area_resol_mean 8.333
_diffrn_measured_fraction_theta_full 0.990
_diffrn_measured_fraction_theta_max 0.990
_diffrn_measurement_device_type 'Bruker APEXII CCD area-detector'
_diffrn_measurement_method 'phi and omega scans'
_diffrn_radiation_monochromator 'Bruker Helios multilayer confocal mirror'
_diffrn_radiation_source 'Bruker TXS fine-focus rotating anode'
_diffrn_radiation_type MoK\a
_diffrn_radiation_wavelength 0.71073
_diffrn_reflns_av_R_equivalents 0.0544
_diffrn_reflns_av_sigmaI/netI 0.1356
_diffrn_reflns_limit_h_max 15
_diffrn_reflns_limit_h_min -22
_diffrn_reflns_limit_k_max 4
_diffrn_reflns_limit_k_min -5
_diffrn_reflns_limit_l_max 23
_diffrn_reflns_limit_l_min -22
_diffrn_reflns_number 6965
_diffrn_reflns_theta_full 27.48
_diffrn_reflns_theta_max 27.48
_diffrn_reflns_theta_min 1.93
_exptl_absorpt_coefficient_mu 1.270
_exptl_absorpt_correction_T_max 0.9751
_exptl_absorpt_correction_T_min 0.8943
_exptl_absorpt_correction_type multi-scan
_exptl_absorpt_process_details
;
(<i>SADABS</i>; Sheldrick, 1996)
;
_exptl_crystal_colour black
_exptl_crystal_density_diffrn 1.852
_exptl_crystal_density_method 'not measured'
_exptl_crystal_description needle
_exptl_crystal_F_000 680
_exptl_crystal_size_max 0.09
_exptl_crystal_size_mid 0.02
_exptl_crystal_size_min 0.02
_refine_diff_density_max 0.625
_refine_diff_density_min -0.520
_refine_ls_abs_structure_details 'Flack (1983), 1849 Friedel pairs'
_refine_ls_abs_structure_Flack -0.18(18)
_refine_ls_extinction_method none
_refine_ls_goodness_of_fit_ref 0.976
_refine_ls_hydrogen_treatment constr
_refine_ls_matrix_type full
_refine_ls_number_parameters 344
_refine_ls_number_reflns 4975
_refine_ls_number_restraints 421
_refine_ls_restrained_S_all 0.950
_refine_ls_R_factor_all 0.1058
_refine_ls_R_factor_gt 0.0609
_refine_ls_shift/su_max 0.002
_refine_ls_shift/su_mean 0.000
_refine_ls_structure_factor_coef Fsqd
_refine_ls_weighting_details 'calc w=1/[\s^2^(Fo^2^)+(0.0283P)^2^+0.0000P] where P=(Fo^2^+2Fc^2^)/3'
_refine_ls_weighting_scheme calc
_refine_ls_wR_factor_gt 0.0926
_refine_ls_wR_factor_ref 0.1072
_reflns_number_gt 3396
_reflns_number_total 4975
_reflns_threshold_expression I>2sigma(I)
_cod_data_source_file fy2030.cif
_cod_data_source_block I
_cod_original_cell_volume 1206.8(6)
_cod_original_sg_symbol_H-M 'P 21'
_cod_database_code 2233144
_cod_database_fobs_code 2233144

loop_
_symmetry_equiv_pos_as_xyz
'x, y, z'
'-x, y+1/2, -z'

loop_
_atom_site_type_symbol
_atom_site_label
_atom_site_fract_x
_atom_site_fract_y
_atom_site_fract_z
_atom_site_U_iso_or_equiv
_atom_site_adp_type
_atom_site_calc_flag
_atom_site_refinement_flags
_atom_site_occupancy
_atom_site_symmetry_multiplicity
_atom_site_disorder_assembly
_atom_site_disorder_group
C C4 0.3976(4) 0.7807(19) 0.2942(4) 0.0247(17) Uani d U 1 1 . .
C C5 0.5339(4) 1.060(2) 0.3647(4) 0.035(2) Uani d U 1 1 . .
H H5A 0.5870 1.1430 0.3772 0.042 Uiso calc R 1 1 A .
C C6 0.4937(4) 1.091(2) 0.4121(5) 0.035(2) Uani d U 1 1 A .
H H6A 0.5160 1.1990 0.4604 0.043 Uiso calc R 1 1 . .
C C7 0.1148(4) 0.3154(18) 0.1591(4) 0.0190(16) Uani d U 1 1 . .
C C8 -0.0317(4) 0.151(2) 0.1023(4) 0.0244(17) Uani d U 1 1 . .
H H8A -0.0815 0.0767 0.0685 0.029 Uiso calc R 1 1 A .
C C9 -0.0268(4) 0.277(2) 0.1707(4) 0.0251(18) Uani d U 1 1 A .
H H9A -0.0718 0.2915 0.1884 0.030 Uiso calc R 1 1 . .
C C10 0.3122(4) 0.6221(18) 0.8314(3) 0.0139(14) Uani d U 1 1 . .
C C11 0.3743(4) 0.922(2) 0.9615(4) 0.0238(17) Uani d U 1 1 . .
H H11A 0.3839 1.0134 1.0115 0.029 Uiso calc R 1 1 . .
C C12 0.4298(4) 0.941(2) 0.9257(4) 0.0248(17) Uani d U 1 1 . .
H H12A 0.4792 1.0526 0.9490 0.030 Uiso calc R 1 1 . .
C C13 0.1820(4) 0.1225(19) 0.5609(4) 0.0154(15) Uani d U 1 1 . .
C C14 0.1298(4) -0.035(2) 0.4192(4) 0.0195(16) Uani d U 1 1 . .
H H14A 0.0971 -0.1098 0.3703 0.023 Uiso calc R 1 1 . .
C C15 0.2009(4) 0.085(2) 0.4285(3) 0.0205(17) Uani d U 1 1 . .
H H15A 0.2218 0.1003 0.3868 0.025 Uiso calc R 1 1 . .
C C4A 0.3347(6) 0.633(2) 0.2437(4) 0.0190(17) Uani d PDU 0.924(3) 1 A 1
C C5A 0.1947(5) 0.384(2) 0.1739(4) 0.0155(15) Uani d PDU 0.924(3) 1 A 1
C C6A 0.2391(6) 0.323(3) 0.1228(5) 0.021(2) Uani d PDU 0.924(3) 1 A 1
C C4B 0.191(4) 0.346(17) 0.181(4) 0.018(4) Uani d PDU 0.076(3) 1 A 2
C C5B 0.335(6) 0.59(2) 0.248(3) 0.023(4) Uani d PDU 0.076(3) 1 A 2
C C6B 0.331(2) 0.485(10) 0.173(3) 0.023(3) Uani d PDU 0.076(3) 1 A 2
C C4C 0.2640(3) 0.4578(17) 0.7717(3) 0.0170(15) Uani d DU 1 1 . .
C C5C 0.1960(3) 0.1937(16) 0.6374(3) 0.0151(15) Uani d DU 1 1 . .
C C6C 0.1387(3) 0.1573(17) 0.6762(3) 0.0158(15) Uani d DU 1 1 . .
S S4 0.48789(12) 0.8603(6) 0.27620(13) 0.0385(6) Uani d U 1 1 A .
S S5 0.39615(10) 0.9263(6) 0.38449(10) 0.0270(5) Uani d U 1 1 A .
S S6 0.05349(11) 0.1230(5) 0.07570(9) 0.0211(4) Uani d U 1 1 A .
S S7 0.06754(10) 0.4126(5) 0.22574(9) 0.0201(4) Uani d U 1 1 A .
S S8 0.28575(11) 0.7290(5) 0.91400(10) 0.0219(5) Uani d U 1 1 . .
S S9 0.40896(10) 0.7580(5) 0.83649(10) 0.0225(5) Uani d U 1 1 . .
S S10 0.09618(10) -0.0554(5) 0.49847(9) 0.0189(4) Uani d U 1 1 . .
S S11 0.25580(10) 0.2146(5) 0.51919(9) 0.0204(4) Uani d U 1 1 . .
S S1A 0.2450(5) 0.5721(17) 0.2628(3) 0.0191(11) Uani d PDU 0.924(3) 1 A 1
S S2A 0.33680(13) 0.4760(6) 0.15541(12) 0.0277(6) Uani d PDU 0.924(3) 1 A 1
S S3A 0.20601(13) 0.1459(6) 0.03754(11) 0.0275(6) Uani d PDU 0.924(3) 1 A 1
S S1B 0.246(6) 0.52(2) 0.268(3) 0.015(6) Uani d PDU 0.076(3) 1 A 2
S S2B 0.242(2) 0.312(11) 0.114(2) 0.021(4) Uani d PDU 0.076(3) 1 A 2
S S3B 0.4040(14) 0.512(7) 0.1345(13) 0.026(6) Uani d PDU 0.076(3) 1 A 2
S S1C 0.28927(10) 0.3657(5) 0.68923(9) 0.0193(4) Uani d DU 1 1 . .
S S2C 0.16991(10) 0.3150(5) 0.76938(9) 0.0193(4) Uani d DU 1 1 . .
S S3C 0.04904(10) -0.0125(5) 0.64141(10) 0.0211(5) Uani d DU 1 1 . .

loop_
_atom_site_aniso_label
_atom_site_aniso_U_11
_atom_site_aniso_U_22
_atom_site_aniso_U_33
_atom_site_aniso_U_12
_atom_site_aniso_U_13
_atom_site_aniso_U_23
C4 0.025(3) 0.021(4) 0.032(4) -0.001(3) 0.014(3) 0.000(3)
C5 0.021(4) 0.028(5) 0.055(5) -0.001(3) 0.012(3) -0.006(4)
C6 0.024(4) 0.028(5) 0.048(4) -0.006(3) 0.002(3) -0.004(4)
C7 0.026(3) 0.013(4) 0.017(3) 0.005(3) 0.004(3) 0.000(3)
C8 0.027(4) 0.018(4) 0.022(3) -0.004(3) -0.001(3) -0.001(3)
C9 0.026(3) 0.026(4) 0.025(4) 0.000(3) 0.011(3) -0.002(3)
C10 0.016(3) 0.010(3) 0.014(3) 0.002(3) 0.003(3) 0.000(3)
C11 0.028(4) 0.021(4) 0.017(3) 0.003(3) -0.001(3) -0.002(3)
C12 0.022(3) 0.020(4) 0.022(3) -0.002(3) -0.009(3) 0.000(3)
C13 0.017(3) 0.010(3) 0.020(3) -0.002(3) 0.006(3) -0.002(3)
C14 0.020(3) 0.022(4) 0.013(3) -0.001(3) 0.000(3) -0.001(3)
C15 0.026(4) 0.025(4) 0.012(3) 0.004(3) 0.008(3) 0.003(3)
C4A 0.020(3) 0.015(4) 0.024(3) 0.000(3) 0.009(3) 0.002(3)
C5A 0.022(3) 0.015(3) 0.011(3) 0.003(3) 0.008(3) 0.003(3)
C6A 0.033(3) 0.015(4) 0.014(4) 0.008(3) 0.007(3) 0.000(3)
C4B 0.025(5) 0.016(6) 0.015(5) 0.004(5) 0.006(5) 0.001(5)
C5B 0.024(6) 0.020(6) 0.026(6) 0.000(5) 0.010(5) 0.001(5)
C6B 0.027(5) 0.021(5) 0.024(5) 0.002(5) 0.010(4) 0.001(5)
C4C 0.012(3) 0.018(4) 0.018(3) -0.002(3) 0.001(3) -0.003(3)
C5C 0.012(3) 0.017(4) 0.012(3) -0.001(3) -0.002(3) 0.000(3)
C6C 0.019(3) 0.015(4) 0.012(3) -0.002(3) 0.004(3) -0.001(3)
S4 0.0305(11) 0.0339(16) 0.0588(14) -0.0056(11) 0.0250(11) -0.0026(12)
S5 0.0204(10) 0.0262(12) 0.0319(11) 0.0003(9) 0.0046(9) -0.0031(10)
S6 0.0292(11) 0.0190(11) 0.0142(9) -0.0007(9) 0.0053(8) -0.0010(9)
S7 0.0263(10) 0.0191(11) 0.0157(9) -0.0017(9) 0.0075(8) -0.0033(9)
S8 0.0256(10) 0.0229(12) 0.0175(9) 0.0008(9) 0.0073(8) -0.0053(9)
S9 0.0188(10) 0.0243(12) 0.0231(10) -0.0012(9) 0.0047(8) -0.0029(9)
S10 0.0190(9) 0.0192(11) 0.0162(9) -0.0016(9) 0.0023(8) -0.0002(9)
S11 0.0201(10) 0.0231(12) 0.0176(9) -0.0038(9) 0.0052(8) -0.0013(8)
S1A 0.0212(12) 0.020(3) 0.0185(13) -0.0022(18) 0.0095(12) -0.0003(15)
S2A 0.0320(12) 0.0275(14) 0.0304(12) -0.0002(11) 0.0197(10) -0.0006(11)
S3A 0.0421(14) 0.0252(14) 0.0197(11) 0.0054(11) 0.0162(10) -0.0023(10)
S1B 0.015(7) 0.016(8) 0.017(8) 0.000(7) 0.007(6) -0.002(7)
S2B 0.030(6) 0.018(6) 0.016(6) 0.007(5) 0.008(5) 0.004(5)
S3B 0.027(8) 0.029(9) 0.025(8) 0.009(7) 0.010(6) -0.002(7)
S1C 0.0158(9) 0.0238(12) 0.0174(9) -0.0032(8) 0.0040(7) -0.0057(8)
S2C 0.0171(9) 0.0224(12) 0.0178(9) 0.0004(8) 0.0047(8) -0.0012(8)
S3C 0.0156(9) 0.0243(12) 0.0218(9) -0.0010(8) 0.0035(8) 0.0004(9)

loop_
_atom_type_symbol
_atom_type_description
_atom_type_scat_dispersion_real
_atom_type_scat_dispersion_imag
_atom_type_scat_source
C C 0.0033 0.0016 'International Tables Vol C Tables 4.2.6.8 and 6.1.1.4'
H H 0.0000 0.0000 'International Tables Vol C Tables 4.2.6.8 and 6.1.1.4'
S S 0.1246 0.1234 'International Tables Vol C Tables 4.2.6.8 and 6.1.1.4'

loop_
_geom_angle_atom_site_label_1
_geom_angle_atom_site_label_2
_geom_angle_atom_site_label_3
_geom_angle
C4A C4 S4 123.6(5)
C5B C4 S4 125(3)
C4A C4 S5 122.7(5)
C5B C4 S5 121(3)
S4 C4 S5 113.6(4)
C6 C5 S4 118.2(6)
C6 C5 H5A 120.9
S4 C5 H5A 120.9
C5 C6 S5 117.8(7)
C5 C6 H6A 121.1
S5 C6 H6A 121.1
C4B C7 S7 117(3)
C5A C7 S7 120.7(5)
C4B C7 S6 128(3)
C5A C7 S6 125.0(5)
S7 C7 S6 114.3(4)
C9 C8 S6 119.1(6)
C9 C8 H8A 120.4
S6 C8 H8A 120.4
C8 C9 S7 115.5(5)
C8 C9 H9A 122.2
S7 C9 H9A 122.2
C4C C10 S9 123.5(4)
C4C C10 S8 123.4(5)
S9 C10 S8 113.2(4)
C12 C11 S8 117.7(5)
C12 C11 H11A 121.2
S8 C11 H11A 121.2
C11 C12 S9 118.2(6)
C11 C12 H12A 120.9
S9 C12 H12A 120.9
C5C C13 S10 126.7(5)
C5C C13 S11 119.1(5)
S10 C13 S11 114.3(4)
C15 C14 S10 118.4(5)
C15 C14 H14A 120.8
S10 C14 H14A 120.8
C14 C15 S11 117.5(5)
C14 C15 H15A 121.3
S11 C15 H15A 121.3
C4 C4A S1A 122.0(5)
C4 C4A S2A 122.9(7)
S1A C4A S2A 115.1(5)
C7 C5A C6A 125.6(7)
C7 C5A S1A 117.0(6)
C6A C5A S1A 117.4(5)
C5A C6A S3A 126.5(8)
C5A C6A S2A 114.1(6)
S3A C6A S2A 119.4(6)
C7 C4B S2B 120(5)
C7 C4B S1B 123(5)
S2B C4B S1B 114.8(9)
C4 C5B C6B 123(7)
C4 C5B S1B 123(4)
C6B C5B S1B 113(5)
C5B C6B S3B 126(5)
C5B C6B S2B 118(5)
S3B C6B S2B 116(3)
C10 C4C S2C 122.5(4)
C10 C4C S1C 123.1(4)
S2C C4C S1C 114.4(3)
C13 C5C C6C 124.4(5)
C13 C5C S1C 118.0(4)
C6C C5C S1C 117.5(4)
C5C C6C S3C 126.5(5)
C5C C6C S2C 113.8(4)
S3C C6C S2C 119.6(3)
C4 S4 C5 95.2(4)
C6 S5 C4 95.2(4)
C8 S6 C7 94.7(3)
C7 S7 C9 96.2(3)
C11 S8 C10 95.6(3)
C12 S9 C10 95.3(3)
C13 S10 C14 94.6(3)
C15 S11 C13 95.3(3)
C4A S1A C5A 95.6(3)
C6A S2A C4A 97.7(5)
C4B S1B C5B 98(2)
C6B S2B C4B 96(3)
C4C S1C C5C 95.7(3)
C6C S2C C4C 98.3(3)

loop_
_geom_bond_atom_site_label_1
_geom_bond_atom_site_label_2
_geom_bond_distance
C4 C4A 1.336(11)
C4 C5B 1.38(9)
C4 S4 1.756(7)
C4 S5 1.763(7)
C5 C6 1.292(9)
C5 S4 1.758(8)
C5 H5A 0.9500
C6 S5 1.759(7)
C6 H6A 0.9500
C7 C4B 1.28(6)
C7 C5A 1.377(9)
C7 S7 1.727(6)
C7 S6 1.748(7)
C8 C9 1.327(9)
C8 S6 1.726(7)
C8 H8A 0.9500
C9 S7 1.742(7)
C9 H9A 0.9500
C10 C4C 1.326(8)
C10 S9 1.765(6)
C10 S8 1.772(6)
C11 C12 1.343(8)
C11 S8 1.712(7)
C11 H11A 0.9500
C12 S9 1.721(7)
C12 H12A 0.9500
C13 C5C 1.378(8)
C13 S10 1.736(7)
C13 S11 1.744(6)
C14 C15 1.302(8)
C14 S10 1.739(6)
C14 H14A 0.9500
C15 S11 1.723(7)
C15 H15A 0.9500
C4A S1A 1.743(6)
C4A S2A 1.746(7)
C5A C6A 1.418(9)
C5A S1A 1.761(6)
C6A S3A 1.646(9)
C6A S2A 1.747(10)
C4B S2B 1.743(10)
C4B S1B 1.745(10)
C5B C6B 1.417(11)
C5B S1B 1.761(10)
C6B S3B 1.649(11)
C6B S2B 1.744(11)
C4C S2C 1.741(6)
C4C S1C 1.747(6)
C5C C6C 1.415(7)
C5C S1C 1.760(6)
C6C S3C 1.652(6)
C6C S2C 1.740(6)
